data_4029758
loop_
_publ_author_name
'Schmaderer, Harald'
'Bhuyan, Mouchumi'
'K\"onig, Burkhard'

_publ_section_title
;
 Synthesis of rigidified flavin-guanidinium ion conjugates and
 investigation of their photocatalytic properties.
;
_journal_name_full 'Beilstein journal of organic chemistry'
_journal_page_first 26
_journal_paper_doi 10.3762/bjoc.5.26
_journal_volume 5
_journal_year 2009
_chemical_compound_source 'see text'
_chemical_formula_moiety 'C29 H35 N5 O7'
_chemical_formula_sum 'C29 H35 N5 O7'
_chemical_formula_weight 565.62
_chemical_name_systematic ?
_space_group_IT_number 14
_symmetry_cell_setting monoclinic
_symmetry_Int_Tables_number 14
_symmetry_space_group_name_Hall '-P 2ybc'
_symmetry_space_group_name_H-M 'P 1 21/c 1'
_atom_sites_solution_hydrogens geom
_atom_sites_solution_primary direct
_atom_sites_solution_secondary difmap
_cell_angle_alpha 90
_cell_angle_beta 102.8960(10)
_cell_angle_gamma 90
_cell_formula_units_Z 4
_cell_length_a 7.36160(10)
_cell_length_b 32.8092(4)
_cell_length_c 12.0824(2)
_cell_measurement_reflns_used 7089
_cell_measurement_temperature 123
_cell_measurement_theta_max 66.3425
_cell_measurement_theta_min 2.6889
_cell_volume 2844.63(7)
_computing_cell_refinement
;
CrysAlis RED, Oxford Diffraction Ltd.,
Version 1.171.32.30 (release 18-06-2008 CrysAlis171 .NET)
;
_computing_data_collection
;
CrysAlis CCD, Oxford Diffraction Ltd.,
Version 1.171.32.30 (release 18-06-2008 CrysAlis171 .NET)
;
_computing_data_reduction
;
CrysAlis RED, Oxford Diffraction Ltd.,
Version 1.171.32.30 (release 18-06-2008 CrysAlis171 .NET)
;
_computing_molecular_graphics 'PLATON (Spek, 1990)'
_computing_publication_material 'PLATON (Spek, 2003)'
_computing_structure_refinement 'SHELXL-97 (Sheldrick, 1997)'
_computing_structure_solution 'SIR-97 (Altomare, 1999)'
_diffrn_ambient_temperature 123
_diffrn_detector_area_resol_mean 10.5431
_diffrn_measured_fraction_theta_full 0.965
_diffrn_measured_fraction_theta_max 0.965
_diffrn_measurement_details
;
  1 omega  -39.00   14.00   1.0000    8.0000
omega____ theta____ kappa____ phi______ omega'___ theta'___ frames
    -      -11.6137   45.0000  300.0000    0.0000    0.0000 53

  2 omega  -86.00  -33.00   1.0000    8.0000
omega____ theta____ kappa____ phi______ omega'___ theta'___ frames
    -      -11.6137  -45.0000    0.0000    0.0000    0.0000 53

  3 omega  -29.00    8.00   1.0000    8.0000
omega____ theta____ kappa____ phi______ omega'___ theta'___ frames
    -       11.6137   95.0000   13.0000    0.0000    0.0000 37

  4 omega  -14.00   39.00   1.0000    8.0000
omega____ theta____ kappa____ phi______ omega'___ theta'___ frames
    -       11.6137  -45.0000   30.0000    0.0000    0.0000 53

  5 omega -124.00  -65.00   1.0000   30.0000
omega____ theta____ kappa____ phi______ omega'___ theta'___ frames
    -      -90.0000   77.0000    0.0000    0.0000    0.0000 59

  6 omega -174.00 -135.00   1.0000   30.0000
omega____ theta____ kappa____ phi______ omega'___ theta'___ frames
    -      -90.0000  -95.0000  166.0000    0.0000    0.0000 39

  7 omega -124.00  -65.00   1.0000   30.0000
omega____ theta____ kappa____ phi______ omega'___ theta'___ frames
    -      -90.0000   77.0000  180.0000    0.0000    0.0000 59

  8 omega  127.00  177.00   1.0000   30.0000
omega____ theta____ kappa____ phi______ omega'___ theta'___ frames
    -       93.5000   95.0000  193.0000    0.0000    0.0000 50

  9 omega   66.00  119.00   1.0000   30.0000
omega____ theta____ kappa____ phi______ omega'___ theta'___ frames
    -       93.5000   45.0000  300.0000    0.0000    0.0000 53

 10 omega   15.00   73.00   1.0000   30.0000
omega____ theta____ kappa____ phi______ omega'___ theta'___ frames
    -       93.5000  -77.0000  120.0000    0.0000    0.0000 58

 11 omega  115.00  168.00   1.0000   30.0000
omega____ theta____ kappa____ phi______ omega'___ theta'___ frames
    -       93.5000   45.0000   90.0000    0.0000    0.0000 53

 12 omega   15.00   73.00   1.0000   30.0000
omega____ theta____ kappa____ phi______ omega'___ theta'___ frames
    -       93.5000  -77.0000  150.0000    0.0000    0.0000 58

 13 omega   66.00  119.00   1.0000   30.0000
omega____ theta____ kappa____ phi______ omega'___ theta'___ frames
    -       93.5000   45.0000  240.0000    0.0000    0.0000 53

 14 omega -178.00   -9.00   1.0000   30.0000
omega____ theta____ kappa____ phi______ omega'___ theta'___ frames
    -      -90.0000    0.0000  120.0000    0.0000    0.0000 169

;
_diffrn_measurement_device_type 'Oxford Diffraction Gemini Ultra'
_diffrn_measurement_method omega-scan
_diffrn_radiation_monochromator mirror
_diffrn_radiation_probe x-ray
_diffrn_radiation_source 'Enhance (Cu) X-ray Source'
_diffrn_radiation_type CuK\a
_diffrn_radiation_wavelength 1.54184
_diffrn_reflns_av_R_equivalents 0.0238
_diffrn_reflns_av_sigmaI/netI 0.0238
_diffrn_reflns_limit_h_max 7
_diffrn_reflns_limit_h_min -8
_diffrn_reflns_limit_k_max 36
_diffrn_reflns_limit_k_min -38
_diffrn_reflns_limit_l_max 14
_diffrn_reflns_limit_l_min -13
_diffrn_reflns_number 14102
_diffrn_reflns_reduction_process
;
;
_diffrn_reflns_theta_full 66.53
_diffrn_reflns_theta_max 66.53
_diffrn_reflns_theta_min 2.69
_diffrn_standards_decay_% 0
_diffrn_standards_number 0
_exptl_absorpt_coefficient_mu 0.791
_exptl_absorpt_correction_T_max 1.00000
_exptl_absorpt_correction_T_min 0.85530
_exptl_absorpt_correction_type multi-scan
_exptl_absorpt_process_details
;
CrysAlis RED, Oxford Diffraction Ltd.,
Version 1.171.32.30 (release 18-06-2008 CrysAlis171 .NET)
Empirical absorption correction using spherical harmonics,
 implemented in SCALE3 ABSPACK scaling algorithm.
;
_exptl_crystal_colour yellow
_exptl_crystal_density_diffrn 1.321
_exptl_crystal_density_method 'Not Measured'
_exptl_crystal_description prism
_exptl_crystal_F_000 1200
_exptl_crystal_size_max 0.230
_exptl_crystal_size_mid 0.100
_exptl_crystal_size_min 0.080
_refine_diff_density_max 1.100
_refine_diff_density_min -0.576
_refine_diff_density_rms 0.067
_refine_ls_extinction_method none
_refine_ls_goodness_of_fit_ref 1.091
_refine_ls_hydrogen_treatment constr
_refine_ls_matrix_type full
_refine_ls_number_parameters 373
_refine_ls_number_reflns 4836
_refine_ls_number_restraints 0
_refine_ls_restrained_S_all 1.091
_refine_ls_R_factor_all 0.0854
_refine_ls_R_factor_gt 0.0721
_refine_ls_shift/su_max 0.000
_refine_ls_shift/su_mean 0.000
_refine_ls_structure_factor_coef Fsqd
_refine_ls_weighting_details 'calc w=1/[\s^2^(Fo^2^)+(0.0955P)^2^+3.8891P] where P=(Fo^2^+2Fc^2^)/3'
_refine_ls_weighting_scheme calc
_refine_ls_wR_factor_gt 0.1922
_refine_ls_wR_factor_ref 0.2017
_reflns_number_gt 3856
_reflns_number_total 4836
_reflns_threshold_expression I>2\s(I)
_cod_data_source_file 1860-5397-5-26-S4.cif
_cod_data_source_block h216
_cod_depositor_comments
;
The following automatic conversions were performed:

'_symmetry_cell_setting' value 'Monoclinic' changed to 'monoclinic'
according to
/usr/data/users/saulius/automatic-downloads/retrospective/Beilstein/lib/dictionaries/cif_core.dic
dictionary named 'cif_core.dic' version 2.4.2 from 2011-04-26.

Automatic conversion script
Id: cif_fix_values 2281 2013-09-26 08:29:07Z andrius 
;
_cod_original_sg_symbol_H-M 'P 21/c'
_cod_database_code 4029758

loop_
_symmetry_equiv_pos_site_id
_symmetry_equiv_pos_as_xyz
1 x,y,z
2 -x,1/2+y,1/2-z
3 -x,-y,-z
4 x,1/2-y,1/2+z

loop_
_atom_site_aniso_label
_atom_site_aniso_U_11
_atom_site_aniso_U_22
_atom_site_aniso_U_33
_atom_site_aniso_U_23
_atom_site_aniso_U_13
_atom_site_aniso_U_12
O1 0.077(2) 0.085(2) 0.0377(15) -0.0070(14) 0.0102(13) 0.0354(17)
O2 0.0453(13) 0.0301(12) 0.0557(15) -0.0071(10) 0.0230(11) 0.0021(10)
O3 0.0309(11) 0.0343(11) 0.0368(12) -0.0054(9) 0.0127(9) 0.0007(9)
O4 0.0530(14) 0.0240(12) 0.0418(13) 0.0038(9) 0.0011(11) 0.0004(10)
O5 0.0706(17) 0.0322(12) 0.0341(13) 0.0080(10) -0.0003(11) -0.0047(11)
O6 0.0589(17) 0.083(2) 0.0433(15) -0.0055(14) 0.0255(13) -0.0163(15)
O7 0.0349(13) 0.0564(17) 0.0670(18) -0.0116(13) 0.0111(12) -0.0044(12)
N1 0.0293(13) 0.0317(13) 0.0313(13) -0.0049(10) 0.0057(10) 0.0016(10)
N2 0.0281(13) 0.0305(13) 0.0324(14) -0.0028(10) 0.0088(10) -0.0007(10)
N3 0.0306(13) 0.0304(13) 0.0375(14) -0.0049(11) 0.0120(11) 0.0000(11)
N4 0.0268(12) 0.0283(12) 0.0272(13) -0.0051(10) 0.0069(10) -0.0006(10)
N5 0.0273(12) 0.0233(11) 0.0237(12) -0.0020(9) 0.0067(9) -0.0001(9)
C1 0.0301(15) 0.0303(15) 0.0270(15) -0.0049(12) 0.0029(12) 0.0001(12)
C2 0.0321(16) 0.0354(16) 0.0293(16) -0.0028(13) 0.0064(12) -0.0030(13)
C3 0.0390(17) 0.0331(16) 0.0275(16) -0.0024(12) 0.0014(13) -0.0036(13)
C4 0.0355(17) 0.0333(16) 0.0338(17) -0.0013(13) 0.0027(13) 0.0029(13)
C5 0.0323(16) 0.0373(17) 0.0344(17) -0.0035(13) 0.0071(13) 0.0056(13)
C6 0.0306(16) 0.0320(15) 0.0280(15) -0.0023(12) 0.0052(12) -0.0008(12)
C7 0.048(2) 0.0390(18) 0.0424(19) 0.0047(15) 0.0085(16) -0.0021(15)
C8 0.052(2) 0.0384(19) 0.053(2) 0.0056(16) 0.0105(17) 0.0092(16)
C9 0.0263(15) 0.0300(15) 0.0268(15) -0.0067(12) 0.0043(11) 0.0002(12)
C10 0.0297(15) 0.0311(15) 0.0271(15) -0.0064(12) 0.0049(12) -0.0016(12)
C11 0.0280(16) 0.0361(16) 0.0408(18) 0.0008(14) 0.0088(13) 0.0024(13)
C12 0.0417(19) 0.047(2) 0.055(2) -0.0049(17) 0.0198(17) 0.0066(16)
C13 0.121(5) 0.147(6) 0.043(3) -0.019(3) 0.013(3) 0.059(4)
C14 0.0322(16) 0.0318(16) 0.0330(16) -0.0080(13) 0.0075(13) 0.0013(13)
C15 0.0263(15) 0.0303(15) 0.0273(15) -0.0074(12) 0.0043(12) 0.0001(12)
C16 0.0345(16) 0.0296(15) 0.0273(15) -0.0041(12) 0.0079(12) -0.0005(12)
C17 0.0349(16) 0.0338(16) 0.0277(15) -0.0068(12) 0.0107(12) -0.0037(13)
C18 0.0258(14) 0.0266(15) 0.0308(16) 0.0021(12) 0.0025(12) -0.0017(12)
C19 0.0352(16) 0.0378(16) 0.0254(15) 0.0022(13) 0.0072(12) -0.0052(13)
C20 0.0223(14) 0.0480(18) 0.0354(17) -0.0149(14) 0.0059(12) 0.0000(13)
C21 0.0375(17) 0.0274(15) 0.0347(17) -0.0068(13) -0.0031(13) 0.0066(13)
C22 0.0340(16) 0.0247(14) 0.0302(16) 0.0022(12) -0.0009(12) -0.0017(12)
C23 0.075(3) 0.066(3) 0.035(2) 0.0056(18) 0.0190(18) -0.026(2)
C24 0.067(3) 0.037(2) 0.065(3) -0.0164(18) -0.013(2) 0.0206(19)
C25 0.0358(17) 0.0420(18) 0.0268(16) 0.0007(13) -0.0009(13) 0.0050(14)
C26 0.0246(15) 0.0474(18) 0.0309(16) -0.0112(14) 0.0066(12) -0.0059(13)
C27 0.0440(19) 0.0316(16) 0.0361(18) -0.0066(13) 0.0060(14) -0.0090(14)
C28 0.0293(17) 0.072(2) 0.042(2) -0.0245(18) 0.0053(14) -0.0054(17)
C29 0.0273(17) 0.048(2) 0.067(3) -0.0120(19) -0.0008(16) -0.0082(15)

loop_
_atom_site_label
_atom_site_type_symbol
_atom_site_thermal_displace_type
_atom_site_fract_x
_atom_site_fract_y
_atom_site_fract_z
_atom_site_occupancy
_atom_site_U_iso_or_equiv
_atom_site_calc_flag
_atom_site_refinement_flags
O1 O Uani -0.2196(4) 0.00890(10) 0.8846(2) 1.000 0.0670(11) . .
O2 O Uani -0.0424(3) 0.14901(7) 0.5795(2) 1.000 0.0419(8) . .
O3 O Uani 0.3831(3) 0.06425(6) 0.48335(18) 1.000 0.0332(7) . .
O4 O Uani 0.4217(3) 0.11085(6) 0.74563(19) 1.000 0.0411(8) . .
O5 O Uani 0.3353(4) 0.23221(7) 0.5673(2) 1.000 0.0475(8) . .
O6 O Uani 0.7734(4) 0.22389(10) 0.6838(2) 1.000 0.0595(10) . .
O7 O Uani 0.8148(3) 0.16324(9) 0.7656(3) 1.000 0.0528(9) . .
N1 N Uani 0.2546(3) 0.00126(8) 0.5971(2) 1.000 0.0309(8) . .
N2 N Uani -0.0762(3) 0.01437(7) 0.6705(2) 1.000 0.0300(8) . .
N3 N Uani -0.0707(3) 0.08248(7) 0.6210(2) 1.000 0.0321(8) . .
N4 N Uani 0.1616(3) 0.10649(7) 0.5237(2) 1.000 0.0273(7) . .
N5 N Uani 0.4003(3) 0.17264(7) 0.66149(19) 1.000 0.0246(7) . .
C1 C Uani 0.0140(4) -0.02301(9) 0.6898(2) 1.000 0.0297(9) . .
C2 C Uani -0.0525(4) -0.05521(9) 0.7462(3) 1.000 0.0323(9) . .
C3 C Uani 0.0408(4) -0.09187(9) 0.7628(3) 1.000 0.0341(9) . .
C4 C Uani 0.2030(4) -0.09846(10) 0.7198(3) 1.000 0.0350(10) . .
C5 C Uani 0.2693(4) -0.06694(10) 0.6659(3) 1.000 0.0347(10) . .
C6 C Uani 0.1795(4) -0.02878(9) 0.6515(2) 1.000 0.0304(9) . .
C7 C Uani -0.0304(5) -0.12493(10) 0.8287(3) 1.000 0.0434(11) . .
C8 C Uani 0.2989(5) -0.13943(11) 0.7314(3) 1.000 0.0480(11) . .
C9 C Uani 0.1728(4) 0.03671(9) 0.5878(2) 1.000 0.0280(9) . .
C10 C Uani 0.0070(4) 0.04606(9) 0.6271(2) 1.000 0.0295(9) . .
C11 C Uani -0.2699(4) 0.02042(10) 0.6856(3) 1.000 0.0348(10) . .
C12 C Uani -0.2787(5) 0.03828(11) 0.7986(3) 1.000 0.0465(11) . .
C13 C Uani -0.2261(10) 0.0239(2) 0.9929(4) 1.000 0.105(3) . .
C14 C Uani 0.0117(4) 0.11361(9) 0.5760(3) 1.000 0.0323(9) . .
C15 C Uani 0.2507(4) 0.06932(9) 0.5271(2) 1.000 0.0282(9) . .
C16 C Uani 0.2485(4) 0.14065(9) 0.4769(3) 1.000 0.0303(9) . .
C17 C Uani 0.4303(4) 0.15384(9) 0.5564(2) 1.000 0.0316(9) . .
C18 C Uani 0.4087(4) 0.14743(9) 0.7553(2) 1.000 0.0283(9) . .
C19 C Uani 0.4039(4) 0.16817(10) 0.8673(3) 1.000 0.0327(9) . .
C20 C Uani 0.2795(4) 0.20539(10) 0.8433(3) 1.000 0.0353(9) . .
C21 C Uani 0.3521(4) 0.23524(9) 0.7684(3) 1.000 0.0350(9) . .
C22 C Uani 0.3599(4) 0.21435(9) 0.6570(3) 1.000 0.0309(9) . .
C23 C Uani 0.3337(6) 0.13722(13) 0.9430(3) 1.000 0.0576(16) . .
C24 C Uani 0.2245(6) 0.27216(11) 0.7443(4) 1.000 0.0607(16) . .
C25 C Uani 0.6037(4) 0.18159(10) 0.9268(3) 1.000 0.0361(10) . .
C26 C Uani 0.6905(4) 0.21452(10) 0.8658(3) 1.000 0.0342(9) . .
C27 C Uani 0.5509(5) 0.24886(10) 0.8284(3) 1.000 0.0377(10) . .
C28 C Uani 0.8641(5) 0.23190(13) 0.9492(3) 1.000 0.0482(11) . .
C29 C Uani 0.7609(5) 0.20110(12) 0.7597(4) 1.000 0.0492(13) . .
H2 H Uiso -0.16320 -0.05170 0.77320 1.000 0.0390 calc R
H5 H Uiso 0.37840 -0.07090 0.63740 1.000 0.0420 calc R
H7A H Uiso -0.15770 -0.13230 0.79000 1.000 0.0520 calc R
H7B H Uiso -0.02990 -0.11510 0.90530 1.000 0.0520 calc R
H7C H Uiso 0.05030 -0.14890 0.83360 1.000 0.0520 calc R
H7O H Uiso 0.837(6) 0.1444(14) 0.828(4) 1.000 0.0630 . .
H8A H Uiso 0.21200 -0.16020 0.69260 1.000 0.0580 calc R
H8B H Uiso 0.33940 -0.14640 0.81200 1.000 0.0580 calc R
H8C H Uiso 0.40760 -0.13820 0.69720 1.000 0.0580 calc R
H11A H Uiso -0.33500 -0.00620 0.67680 1.000 0.0420 calc R
H11B H Uiso -0.33710 0.03870 0.62480 1.000 0.0420 calc R
H12A H Uiso -0.19750 0.06260 0.81390 1.000 0.0560 calc R
H12B H Uiso -0.40800 0.04680 0.79780 1.000 0.0560 calc R
H13A H Uiso -0.35350 0.03240 0.99310 1.000 0.1250 calc R
H13B H Uiso -0.14180 0.04730 1.01140 1.000 0.1250 calc R
H13C H Uiso -0.18730 0.00240 1.04960 1.000 0.1250 calc R
H16A H Uiso 0.16110 0.16400 0.46360 1.000 0.0360 calc R
H16B H Uiso 0.27380 0.13250 0.40280 1.000 0.0360 calc R
H17A H Uiso 0.51230 0.12980 0.57610 1.000 0.0380 calc R
H17B H Uiso 0.49470 0.17360 0.51640 1.000 0.0380 calc R
H20A H Uiso 0.15170 0.19690 0.80550 1.000 0.0420 calc R
H20B H Uiso 0.27370 0.21880 0.91590 1.000 0.0420 calc R
H23A H Uiso 0.41780 0.11370 0.95610 1.000 0.0690 calc R
H23B H Uiso 0.20820 0.12820 0.90550 1.000 0.0690 calc R
H23C H Uiso 0.33030 0.15000 1.01580 1.000 0.0690 calc R
H24A H Uiso 0.21870 0.28550 0.81600 1.000 0.0730 calc R
H24B H Uiso 0.09930 0.26340 0.70540 1.000 0.0730 calc R
H24C H Uiso 0.27330 0.29140 0.69610 1.000 0.0730 calc R
H25A H Uiso 0.60110 0.19160 1.00370 1.000 0.0430 calc R
H25B H Uiso 0.68550 0.15730 0.93610 1.000 0.0430 calc R
H27A H Uiso 0.59980 0.26700 0.77640 1.000 0.0450 calc R
H27B H Uiso 0.54260 0.26510 0.89610 1.000 0.0450 calc R
H28A H Uiso 0.95430 0.21000 0.97400 1.000 0.0580 calc R
H28B H Uiso 0.82670 0.24360 1.01530 1.000 0.0580 calc R
H28C H Uiso 0.92120 0.25310 0.91100 1.000 0.0580 calc R

loop_
_atom_type_symbol
_atom_type_description
_atom_type_scat_dispersion_real
_atom_type_scat_dispersion_imag
_atom_type_scat_source
O O 0.0492 0.0322 'International Tables Vol C Tables 4.2.6.8 and 6.1.1.4'
N N 0.0311 0.0180 'International Tables Vol C Tables 4.2.6.8 and 6.1.1.4'
H H 0.0000 0.0000 'International Tables Vol C Tables 4.2.6.8 and 6.1.1.4'
C C 0.0181 0.0091 'International Tables Vol C Tables 4.2.6.8 and 6.1.1.4'

loop_
_geom_angle_atom_site_label_1
_geom_angle_atom_site_label_2
_geom_angle_atom_site_label_3
_geom_angle
_geom_angle_publ_flag
C12 O1 C13 112.1(4) yes
C29 O7 H7O 131(3) no
C6 N1 C9 117.1(2) yes
C1 N2 C11 122.1(2) yes
C10 N2 C11 117.9(2) yes
C1 N2 C10 119.8(2) yes
C10 N3 C14 118.4(2) yes
C14 N4 C16 120.0(2) yes
C15 N4 C16 116.2(2) yes
C14 N4 C15 123.2(2) yes
C17 N5 C22 116.6(2) yes
C18 N5 C22 125.6(2) yes
C17 N5 C18 117.7(2) yes
N2 C1 C6 118.6(3) yes
C2 C1 C6 118.6(3) no
N2 C1 C2 122.7(3) yes
C1 C2 C3 120.8(3) no
C2 C3 C7 119.0(3) no
C4 C3 C7 120.2(3) no
C2 C3 C4 120.8(3) no
C3 C4 C8 121.0(3) no
C5 C4 C8 120.5(3) no
C3 C4 C5 118.5(3) no
C4 C5 C6 121.5(3) no
N1 C6 C5 118.1(3) yes
C1 C6 C5 119.7(3) no
N1 C6 C1 122.2(3) yes
N1 C9 C15 117.7(3) yes
C10 C9 C15 117.4(3) no
N1 C9 C10 124.9(3) yes
N2 C10 N3 118.9(3) yes
N2 C10 C9 116.7(3) yes
N3 C10 C9 124.3(3) yes
N2 C11 C12 113.6(3) yes
O1 C12 C11 109.5(3) yes
O2 C14 N4 117.6(3) yes
N3 C14 N4 121.2(3) yes
O2 C14 N3 121.2(3) yes
O3 C15 N4 121.9(3) yes
N4 C15 C9 114.7(2) yes
O3 C15 C9 123.4(3) yes
N4 C16 C17 111.8(3) yes
N5 C17 C16 112.5(2) yes
O4 C18 C19 123.1(3) yes
N5 C18 C19 116.9(3) yes
O4 C18 N5 120.0(2) yes
C18 C19 C20 108.9(3) no
C18 C19 C23 108.2(3) no
C20 C19 C23 112.3(3) no
C20 C19 C25 109.3(3) no
C18 C19 C25 109.4(3) no
C23 C19 C25 108.9(3) no
C19 C20 C21 111.0(3) no
C20 C21 C22 109.0(3) no
C20 C21 C24 110.2(3) no
C22 C21 C24 109.4(3) no
C22 C21 C27 109.0(3) no
C20 C21 C27 109.3(3) no
C24 C21 C27 109.8(3) no
O5 C22 C21 123.1(3) yes
N5 C22 C21 117.1(3) yes
O5 C22 N5 119.8(3) yes
C19 C25 C26 115.7(3) no
C25 C26 C28 108.7(3) no
C25 C26 C29 116.9(3) no
C25 C26 C27 109.8(3) no
C27 C26 C29 107.0(3) no
C28 C26 C29 105.3(3) no
C27 C26 C28 108.9(3) no
C21 C27 C26 115.5(3) no
O6 C29 C26 123.4(4) yes
O7 C29 C26 112.3(4) yes
O6 C29 O7 124.1(4) yes
C1 C2 H2 120.00 no
C3 C2 H2 120.00 no
C4 C5 H5 119.00 no
C6 C5 H5 119.00 no
C3 C7 H7A 110.00 no
C3 C7 H7B 110.00 no
C3 C7 H7C 109.00 no
H7A C7 H7B 109.00 no
H7A C7 H7C 109.00 no
H7B C7 H7C 109.00 no
C4 C8 H8A 109.00 no
C4 C8 H8B 109.00 no
C4 C8 H8C 109.00 no
H8A C8 H8B 110.00 no
H8A C8 H8C 110.00 no
H8B C8 H8C 109.00 no
N2 C11 H11A 109.00 no
N2 C11 H11B 109.00 no
C12 C11 H11A 109.00 no
C12 C11 H11B 109.00 no
H11A C11 H11B 108.00 no
O1 C12 H12A 110.00 no
O1 C12 H12B 110.00 no
C11 C12 H12A 110.00 no
C11 C12 H12B 110.00 no
H12A C12 H12B 108.00 no
O1 C13 H13A 109.00 no
O1 C13 H13B 110.00 no
O1 C13 H13C 109.00 no
H13A C13 H13B 110.00 no
H13A C13 H13C 109.00 no
H13B C13 H13C 109.00 no
N4 C16 H16A 109.00 no
N4 C16 H16B 109.00 no
C17 C16 H16A 109.00 no
C17 C16 H16B 109.00 no
H16A C16 H16B 108.00 no
N5 C17 H17A 109.00 no
N5 C17 H17B 109.00 no
C16 C17 H17A 109.00 no
C16 C17 H17B 109.00 no
H17A C17 H17B 108.00 no
C19 C20 H20A 109.00 no
C19 C20 H20B 109.00 no
C21 C20 H20A 109.00 no
C21 C20 H20B 109.00 no
H20A C20 H20B 108.00 no
C19 C23 H23A 109.00 no
C19 C23 H23B 109.00 no
C19 C23 H23C 109.00 no
H23A C23 H23B 109.00 no
H23A C23 H23C 110.00 no
H23B C23 H23C 110.00 no
C21 C24 H24A 109.00 no
C21 C24 H24B 109.00 no
C21 C24 H24C 110.00 no
H24A C24 H24B 109.00 no
H24A C24 H24C 109.00 no
H24B C24 H24C 110.00 no
C19 C25 H25A 108.00 no
C19 C25 H25B 108.00 no
C26 C25 H25A 108.00 no
C26 C25 H25B 108.00 no
H25A C25 H25B 107.00 no
C21 C27 H27A 108.00 no
C21 C27 H27B 108.00 no
C26 C27 H27A 108.00 no
C26 C27 H27B 108.00 no
H27A C27 H27B 107.00 no
C26 C28 H28A 109.00 no
C26 C28 H28B 109.00 no
C26 C28 H28C 109.00 no
H28A C28 H28B 109.00 no
H28A C28 H28C 109.00 no
H28B C28 H28C 110.00 no

loop_
_geom_bond_atom_site_label_1
_geom_bond_atom_site_label_2
_geom_bond_distance
_geom_bond_publ_flag
O1 C12 1.413(5) yes
O1 C13 1.409(6) yes
O2 C14 1.232(4) yes
O3 C15 1.220(4) yes
O4 C18 1.212(4) yes
O5 C22 1.210(4) yes
O6 C29 1.203(5) yes
O7 C29 1.301(5) yes
O7 H7O 0.96(5) no
N1 C9 1.303(4) yes
N1 C6 1.368(4) yes
N2 C1 1.389(4) yes
N2 C11 1.491(4) yes
N2 C10 1.369(4) yes
N3 C10 1.320(4) yes
N3 C14 1.362(4) yes
N4 C15 1.381(4) yes
N4 C16 1.465(4) yes
N4 C14 1.408(4) yes
N5 C17 1.472(3) yes
N5 C18 1.393(3) yes
N5 C22 1.399(4) yes
C1 C2 1.403(4) no
C1 C6 1.409(4) no
C2 C3 1.377(4) no
C3 C7 1.507(5) no
C3 C4 1.421(4) no
C4 C5 1.369(5) no
C4 C8 1.510(5) no
C5 C6 1.408(4) no
C9 C10 1.438(4) no
C9 C15 1.483(4) no
C11 C12 1.500(5) no
C16 C17 1.526(4) no
C18 C19 1.522(4) no
C19 C20 1.515(5) no
C19 C25 1.550(4) no
C19 C23 1.532(5) no
C20 C21 1.510(5) no
C21 C24 1.521(5) no
C21 C27 1.547(5) no
C21 C22 1.523(5) no
C25 C26 1.526(5) no
C26 C28 1.549(5) no
C26 C29 1.550(6) no
C26 C27 1.524(5) no
C2 H2 0.9500 no
C5 H5 0.9500 no
C7 H7A 0.9800 no
C7 H7B 0.9800 no
C7 H7C 0.9800 no
C8 H8A 0.9800 no
C8 H8B 0.9800 no
C8 H8C 0.9800 no
C11 H11A 0.9900 no
C11 H11B 0.9900 no
C12 H12A 0.9900 no
C12 H12B 0.9900 no
C13 H13A 0.9800 no
C13 H13B 0.9800 no
C13 H13C 0.9800 no
C16 H16A 0.9900 no
C16 H16B 0.9900 no
C17 H17A 0.9900 no
C17 H17B 0.9900 no
C20 H20A 0.9900 no
C20 H20B 0.9900 no
C23 H23A 0.9800 no
C23 H23B 0.9800 no
C23 H23C 0.9800 no
C24 H24A 0.9800 no
C24 H24B 0.9800 no
C24 H24C 0.9800 no
C25 H25A 0.9900 no
C25 H25B 0.9900 no
C27 H27A 0.9900 no
C27 H27B 0.9900 no
C28 H28A 0.9800 no
C28 H28B 0.9800 no
C28 H28C 0.9800 no

loop_
_geom_contact_atom_site_label_1
_geom_contact_atom_site_label_2
_geom_contact_distance
_geom_contact_site_symmetry_2
_geom_contact_publ_flag
O1 N2 3.010(3) . no
O1 C1 3.376(4) . no
O1 C2 3.107(4) . no
O2 C29 3.341(5) 1_455 no
O2 O6 3.198(4) 1_455 no
O2 O7 2.727(4) 1_455 no
O3 C17 3.066(4) . no
O3 C2 3.270(4) 3_556 no
O3 N1 2.763(3) . no
O4 C12 3.211(4) 1_655 no
O4 C16 3.358(4) . no
O4 C15 2.988(3) . no
O4 C14 3.249(4) . no
O4 C9 3.369(3) . no
O4 N4 2.930(3) . no
O5 O6 3.230(4) . no
O5 C20 3.345(4) 4_554 no
O5 C16 3.212(4) . no
O6 C22 3.005(4) . no
O6 N5 3.180(4) . no
O6 C28 3.381(5) 4_554 no
O6 O2 3.198(4) 1_655 no
O6 O5 3.230(4) . no
O7 C14 3.389(4) 1_655 no
O7 C17 3.362(4) . no
O7 C18 3.009(4) . no
O7 O2 2.727(4) 1_655 no
O7 N5 3.046(3) . no
O1 H2 2.4900 . no
O2 H16A 2.3200 . no
O3 H11B 2.5100 1_655 no
O3 H11A 2.6800 3_556 no
O3 H16B 2.5000 . no
O3 H17A 2.5100 . no
O3 H5 2.5300 3_656 no
O4 H23A 2.5500 . no
O4 H23B 2.8100 . no
O4 H12B 2.4600 1_655 no
O4 H17A 2.3700 . no
O5 H24C 2.5900 . no
O5 H27B 2.8300 4_554 no
O5 H20B 2.4000 4_554 no
O5 H16A 2.7400 . no
O5 H17B 2.4000 . no
O5 H24B 2.8500 . no
O6 H28B 2.4100 4_554 no
O6 H24B 2.6900 1_655 no
O6 H27A 2.3500 . no
O6 H28C 2.8800 . no
O7 H20A 2.6600 1_655 no
O7 H25B 2.4600 . no
N1 O3 2.763(3) . no
N1 N2 2.805(3) . no
N1 N2 3.248(3) 3_556 no
N1 C10 3.336(4) 3_556 no
N2 O1 3.010(3) . no
N2 N1 2.805(3) . no
N2 N1 3.248(3) 3_556 no
N3 C12 3.243(4) . no
N4 N5 3.044(3) . no
N4 C18 3.267(3) . no
N4 O4 2.930(3) . no
N5 N4 3.044(3) . no
N5 C14 3.418(4) . no
N5 O6 3.180(4) . no
N5 O7 3.046(3) . no
N5 C29 2.814(5) . no
N5 C26 3.193(4) . no
N3 H12A 2.7700 . no
N3 H11B 2.4400 . no
N5 H20A 2.9000 . no
C1 O1 3.376(4) . no
C1 C9 3.359(3) 3_556 no
C1 C15 3.270(4) 3_556 no
C2 O1 3.107(4) . no
C2 C15 3.331(4) 3_556 no
C2 O3 3.270(4) 3_556 no
C2 C13 3.509(6) 3_557 no
C3 C16 3.568(5) 3_556 no
C5 C14 3.531(5) 3_556 no
C6 C9 3.436(4) 3_556 no
C6 C10 3.387(3) 3_556 no
C9 O4 3.369(3) . no
C9 C1 3.359(3) 3_556 no
C9 C6 3.436(4) 3_556 no
C10 C6 3.387(3) 3_556 no
C10 N1 3.336(4) 3_556 no
C12 O4 3.211(4) 1_455 no
C12 N3 3.243(4) . no
C13 C2 3.509(6) 3_557 no
C14 N5 3.418(4) . no
C14 C18 3.412(4) . no
C14 O7 3.389(4) 1_455 no
C14 O4 3.249(4) . no
C14 C5 3.531(5) 3_556 no
C15 C2 3.331(4) 3_556 no
C15 O4 2.988(3) . no
C15 C1 3.270(4) 3_556 no
C16 O5 3.212(4) . no
C16 O4 3.358(4) . no
C16 C3 3.568(5) 3_556 no
C17 O3 3.066(4) . no
C17 O7 3.362(4) . no
C17 C29 3.419(5) . no
C18 C14 3.412(4) . no
C18 C27 3.541(4) . no
C18 C29 3.125(5) . no
C18 N4 3.267(3) . no
C18 O7 3.009(4) . no
C20 O5 3.345(4) 4_555 no
C22 C29 2.968(5) . no
C22 O6 3.005(4) . no
C22 C25 3.520(5) . no
C25 C22 3.520(5) . no
C26 N5 3.193(4) . no
C27 C18 3.541(4) . no
C28 O6 3.381(5) 4_555 no
C29 C22 2.968(5) . no
C29 C17 3.419(5) . no
C29 C18 3.125(5) . no
C29 O2 3.341(5) 1_655 no
C29 N5 2.814(5) . no
C2 H11A 2.6100 . no
C2 H13B 2.9700 3_557 no
C3 H13B 3.0400 3_557 no
C3 H16B 3.0100 3_556 no
C7 H8B 2.8600 . no
C7 H16B 2.9800 3_556 no
C7 H8A 2.9200 . no
C8 H7C 2.4500 . no
C10 H12A 3.0300 . no
C11 H2 2.6400 . no
C15 H17A 2.7400 . no
C16 H24A 3.0800 4_554 no
C18 H7O 3.08(5) . no
C22 H16A 2.9700 . no
C25 H7O 2.60(5) . no
C29 H20A 2.8100 1_655 no
H2 O1 2.4900 . no
H2 C11 2.6400 . no
H2 H11A 2.1300 . no
H5 H8C 2.3200 . no
H5 O3 2.5300 3_656 no
H7A H16B 2.3000 3_556 no
H7C C8 2.4500 . no
H7C H8A 2.3200 . no
H7C H8B 2.2000 . no
H7O C18 3.08(5) . no
H7O C25 2.60(5) . no
H7O H25B 1.9400 . no
H8A C7 2.9200 . no
H8A H7C 2.3200 . no
H8B C7 2.8600 . no
H8B H7C 2.2000 . no
H8C H5 2.3200 . no
H11A C2 2.6100 . no
H11A H2 2.1300 . no
H11A O3 2.6800 3_556 no
H11B O3 2.5100 1_455 no
H11B N3 2.4400 . no
H12A N3 2.7700 . no
H12A C10 3.0300 . no
H12A H13B 2.3800 . no
H12B O4 2.4600 1_455 no
H12B H13A 2.3500 . no
H13A H12B 2.3500 . no
H13B H12A 2.3800 . no
H13B C2 2.9700 3_557 no
H13B C3 3.0400 3_557 no
H16A O2 2.3200 . no
H16A O5 2.7400 . no
H16A C22 2.9700 . no
H16A H24A 2.5400 4_554 no
H16B O3 2.5000 . no
H16B C3 3.0100 3_556 no
H16B C7 2.9800 3_556 no
H16B H7A 2.3000 3_556 no
H17A O3 2.5100 . no
H17A O4 2.3700 . no
H17A C15 2.7400 . no
H17B O5 2.4000 . no
H17B H27B 2.5500 4_554 no
H20A O7 2.6600 1_455 no
H20A N5 2.9000 . no
H20A C29 2.8100 1_455 no
H20A H23B 2.5500 . no
H20A H24B 2.4800 . no
H20B H23C 2.5500 . no
H20B H24A 2.4900 . no
H20B H25A 2.5700 . no
H20B H27B 2.5500 . no
H20B O5 2.4000 4_555 no
H23A O4 2.5500 . no
H23A H25B 2.4900 . no
H23B O4 2.8100 . no
H23B H20A 2.5500 . no
H23C H20B 2.5500 . no
H23C H25A 2.4500 . no
H24A H20B 2.4900 . no
H24A H27B 2.4600 . no
H24A C16 3.0800 4_555 no
H24A H16A 2.5400 4_555 no
H24B O5 2.8500 . no
H24B O6 2.6900 1_455 no
H24B H20A 2.4800 . no
H24C O5 2.5900 . no
H24C H27A 2.5100 . no
H25A H20B 2.5700 . no
H25A H23C 2.4500 . no
H25A H28B 2.3600 . no
H25B O7 2.4600 . no
H25B H7O 1.9400 . no
H25B H23A 2.4900 . no
H25B H28A 2.5900 . no
H27A O6 2.3500 . no
H27A H24C 2.5100 . no
H27A H28C 2.5900 . no
H27B H20B 2.5500 . no
H27B H24A 2.4600 . no
H27B H28B 2.3700 . no
H27B O5 2.8300 4_555 no
H27B H17B 2.5500 4_555 no
H28A H25B 2.5900 . no
H28B H25A 2.3600 . no
H28B H27B 2.3700 . no
H28B O6 2.4100 4_555 no
H28C O6 2.8800 . no
H28C H27A 2.5900 . no

loop_
_geom_hbond_atom_site_label_D
_geom_hbond_atom_site_label_H
_geom_hbond_atom_site_label_A
_geom_hbond_distance_DH
_geom_hbond_distance_HA
_geom_hbond_distance_DA
_geom_hbond_angle_DHA
_geom_hbond_site_symmetry_A
_geom_hbond_publ_flag
C2 H2 O1 0.9500 2.4900 3.107(4) 123.00 . yes
C5 H5 O3 0.9500 2.5300 3.445(4) 161.00 3_656 yes
C11 H11B O3 0.9900 2.5100 3.432(4) 155.00 1_455 yes
C12 H12B O4 0.9900 2.4600 3.211(4) 133.00 1_455 yes
C16 H16A O2 0.9900 2.3200 2.717(4) 103.00 . yes
C17 H17A O3 0.9900 2.5100 3.066(4) 115.00 . yes
C20 H20B O5 0.9900 2.4000 3.345(4) 159.00 4_555 yes
C25 H25B O7 0.9900 2.4600 2.815(4) 100.00 . yes
C27 H27A O6 0.9900 2.3500 2.772(5) 105.00 . yes
C28 H28B O6 0.9800 2.4100 3.381(5) 173.00 4_555 yes

loop_
_geom_torsion_atom_site_label_1
_geom_torsion_atom_site_label_2
_geom_torsion_atom_site_label_3
_geom_torsion_atom_site_label_4
_geom_torsion
_geom_torsion_publ_flag
C13 O1 C12 C11 -179.6(4) no
C6 N1 C9 C15 -178.9(2) no
C9 N1 C6 C1 4.1(4) no
C6 N1 C9 C10 -2.1(4) no
C9 N1 C6 C5 -177.9(3) no
C11 N2 C10 C9 -165.4(2) no
C10 N2 C1 C6 -7.5(4) no
C10 N2 C1 C2 172.3(3) no
C11 N2 C1 C2 -13.4(4) no
C10 N2 C11 C12 -88.5(3) no
C11 N2 C1 C6 166.9(3) no
C11 N2 C10 N3 12.8(4) no
C1 N2 C10 C9 9.2(3) no
C1 N2 C10 N3 -172.6(2) no
C1 N2 C11 C12 97.1(3) no
C14 N3 C10 N2 -179.0(3) no
C10 N3 C14 N4 8.1(4) no
C14 N3 C10 C9 -0.9(4) no
C10 N3 C14 O2 -171.9(3) no
C16 N4 C14 N3 -179.5(3) no
C15 N4 C14 O2 171.4(3) no
C16 N4 C14 O2 0.6(4) no
C15 N4 C14 N3 -8.7(4) no
C14 N4 C16 C17 100.8(3) no
C15 N4 C16 C17 -70.6(3) no
C14 N4 C15 O3 -178.2(3) no
C16 N4 C15 O3 -7.1(4) no
C14 N4 C15 C9 1.7(4) no
C16 N4 C15 C9 172.7(2) no
C17 N5 C18 C19 171.9(2) no
C17 N5 C22 C21 -172.7(2) no
C17 N5 C22 O5 6.4(4) no
C18 N5 C22 C21 9.4(4) no
C17 N5 C18 O4 -7.2(4) no
C22 N5 C18 O4 170.7(3) no
C18 N5 C22 O5 -171.5(3) no
C22 N5 C18 C19 -10.2(4) no
C18 N5 C17 C16 92.8(3) no
C22 N5 C17 C16 -85.3(3) no
C2 C1 C6 C5 2.8(4) no
C6 C1 C2 C3 -0.7(4) no
N2 C1 C6 N1 0.6(4) no
N2 C1 C2 C3 179.6(3) no
N2 C1 C6 C5 -177.4(3) no
C2 C1 C6 N1 -179.2(3) no
C1 C2 C3 C4 -2.2(5) no
C1 C2 C3 C7 177.1(3) no
C7 C3 C4 C8 4.6(5) no
C7 C3 C4 C5 -176.4(3) no
C2 C3 C4 C8 -176.2(3) no
C2 C3 C4 C5 2.9(5) no
C8 C4 C5 C6 178.4(3) no
C3 C4 C5 C6 -0.7(5) no
C4 C5 C6 N1 179.8(3) no
C4 C5 C6 C1 -2.2(5) no
C10 C9 C15 O3 -175.0(2) no
C15 C9 C10 N3 -5.9(4) no
C10 C9 C15 N4 5.1(3) no
C15 C9 C10 N2 172.3(2) no
N1 C9 C15 O3 2.0(4) no
N1 C9 C15 N4 -177.9(2) no
N1 C9 C10 N2 -4.5(4) no
N1 C9 C10 N3 177.4(3) no
N2 C11 C12 O1 -71.1(4) no
N4 C16 C17 N5 -68.3(3) no
O4 C18 C19 C20 -146.5(3) no
O4 C18 C19 C23 -24.2(4) no
O4 C18 C19 C25 94.2(4) no
N5 C18 C19 C20 34.5(4) no
N5 C18 C19 C23 156.8(3) no
N5 C18 C19 C25 -84.8(3) no
C23 C19 C20 C21 -179.9(3) no
C25 C19 C20 C21 59.3(4) no
C18 C19 C20 C21 -60.1(3) no
C23 C19 C25 C26 -176.4(3) no
C18 C19 C25 C26 65.6(3) no
C20 C19 C25 C26 -53.5(4) no
C19 C20 C21 C24 179.4(3) no
C19 C20 C21 C27 -59.8(3) no
C19 C20 C21 C22 59.3(3) no
C20 C21 C22 O5 147.9(3) no
C20 C21 C22 N5 -33.0(4) no
C20 C21 C27 C26 54.6(4) no
C22 C21 C27 C26 -64.6(4) no
C24 C21 C27 C26 175.6(3) no
C24 C21 C22 O5 27.3(4) no
C24 C21 C22 N5 -153.6(3) no
C27 C21 C22 O5 -92.8(4) no
C27 C21 C22 N5 86.3(3) no
C19 C25 C26 C27 46.7(4) no
C19 C25 C26 C28 165.7(3) no
C19 C25 C26 C29 -75.4(4) no
C25 C26 C27 C21 -47.1(4) no
C28 C26 C27 C21 -166.0(3) no
C29 C26 C27 C21 80.7(4) no
C25 C26 C29 O6 154.3(4) no
C25 C26 C29 O7 -29.5(4) no
C27 C26 C29 O6 30.8(5) no
C27 C26 C29 O7 -153.0(3) no
C28 C26 C29 O6 -85.0(4) no
C28 C26 C29 O7 91.2(4) no
